data_4063216
loop_
_publ_author_name
'Michael S. Morton'
'Rene J. Lachicotte'
'David A. Vicic'
'William D. Jones'

_publ_section_title
;
 Insertion of Elemental Sulfur and SO2 into the Metal-Hydride and
 Metal-Carbon Bonds of Platinum Compounds
;
_journal_name_full Organometallics
_journal_page_first 227
_journal_page_last 234
_journal_paper_doi 10.1021/om980772s
_journal_volume 18
_journal_year 1999
_chemical_formula_sum 'C35 H68 O P2 Pt S'
_chemical_formula_weight 793.98
_chemical_name_common Pt(dippe)(neopentyl)(SH)
_chemical_name_systematic
; 
 ? 
;
_space_group_IT_number 15
_symmetry_cell_setting monoclinic
_symmetry_space_group_name_Hall '-C 2yc'
_symmetry_space_group_name_H-M 'C 1 2/c 1'
_atom_sites_solution_hydrogens geom
_atom_sites_solution_primary direct
_atom_sites_solution_secondary difmap
_audit_creation_method SHELXL
_cell_angle_alpha 90.00
_cell_angle_beta 112.3340(10)
_cell_angle_gamma 90.00
_cell_formula_units_Z 16
_cell_length_a 46.3269(6)
_cell_length_b 17.0101(3)
_cell_length_c 20.41520(10)
_cell_measurement_temperature 193(2)
_cell_volume 14880.9(3)
_computing_cell_refinement 'Siemens XSCANS'
_computing_data_collection 'Siemens XSCANS'
_computing_data_reduction 'Siemens SHELXTL'
_computing_molecular_graphics 'Siemens SHELXTL'
_computing_publication_material 'Siemens SHELXTL'
_computing_structure_refinement 'SHELXL-93 (Sheldrick, 1993)'
_computing_structure_solution 'SHELXS-86 (Sheldrick, 1990)'
_diffrn_ambient_temperature 193(2)
_diffrn_measurement_device 'Siemens SMART'
_diffrn_measurement_method '\w scans'
_diffrn_radiation_monochromator graphite
_diffrn_radiation_source 'normal-focus sealed tube'
_diffrn_radiation_type MoK\a
_diffrn_radiation_wavelength 0.71073
_diffrn_reflns_av_R_equivalents 0.0348
_diffrn_reflns_av_sigmaI/netI 0.0409
_diffrn_reflns_limit_h_max 51
_diffrn_reflns_limit_h_min -51
_diffrn_reflns_limit_k_max 18
_diffrn_reflns_limit_k_min -18
_diffrn_reflns_limit_l_max 14
_diffrn_reflns_limit_l_min -22
_diffrn_reflns_number 30939
_diffrn_reflns_theta_max 23.36
_diffrn_reflns_theta_min 1.56
_exptl_absorpt_coefficient_mu 3.938
_exptl_absorpt_correction_T_max 0.928
_exptl_absorpt_correction_T_min 0.648
_exptl_absorpt_correction_type empirical(sadabs)
_exptl_crystal_colour Colorless
_exptl_crystal_density_diffrn 1.418
_exptl_crystal_density_meas ?
_exptl_crystal_density_method NA
_exptl_crystal_description Glop
_exptl_crystal_F_000 6560
_exptl_crystal_size_max 0.20
_exptl_crystal_size_mid 0.22
_exptl_crystal_size_min 0.38
_refine_diff_density_max 1.310
_refine_diff_density_min -0.789
_refine_diff_density_rms 0.100
_refine_ls_extinction_method none
_refine_ls_goodness_of_fit_all 1.037
_refine_ls_goodness_of_fit_obs 1.081
_refine_ls_matrix_type full
_refine_ls_number_parameters 677
_refine_ls_number_reflns 10536
_refine_ls_number_restraints 0
_refine_ls_restrained_S_all 1.037
_refine_ls_restrained_S_obs 1.081
_refine_ls_R_factor_all 0.0466
_refine_ls_R_factor_obs 0.0332
_refine_ls_shift/esd_max -0.047
_refine_ls_shift/esd_mean 0.001
_refine_ls_structure_factor_coef Fsqd
_refine_ls_weighting_details 'w=1/[\s^2^(Fo^2^)+(0.0292P)^2^+55.0192P] where P=(Fo^2^+2Fc^2^)/3'
_refine_ls_weighting_scheme calc
_refine_ls_wR_factor_all 0.0739
_refine_ls_wR_factor_obs 0.0694
_reflns_number_observed 8679
_reflns_number_total 10536
_reflns_observed_criterion >2sigma(I)
_cod_depositor_comments
;
The following automatic conversions were performed:
'_symmetry_cell_setting' value 'Monoclinic' changed to 'monoclinic'
according to '/home/saulius/struct/CIF-dictionaries/cif_core.dic'
dictionary named 'cif_core.dic' version 2.4.1 from 2010-06-29.

Automatic conversion script
Id: cif_fix_enum 1527 2010-12-29 10:47:43Z saulius 

The following automatic conversions were performed:

'_exptl_crystal_density_meas' value 'NA' was changed to '?' - the
value is perceived as not measured.

Automatic conversion script
Id: cif_fix_values 3008 2015-01-20 13:52:24Z robertas 

The following automatic conversions were performed:

'_refine_ls_weighting_scheme' value 'calc
w=1/[\s^2^(Fo^2^)+(0.0292P)^2^+55.0192P] where P=(Fo^2^+2Fc^2^)/3'
was changed to 'calc'. New tag '_refine_ls_weighting_details' was
created. The value of the new tag was set to
'w=1/[\s^2^(Fo^2^)+(0.0292P)^2^+55.0192P] where P=(Fo^2^+2Fc^2^)/3'.

Automatic conversion script
Id: cif_fix_values 3143 2015-03-26 13:38:13Z robertas 
;
_cod_original_sg_symbol_H-M C2/c
_cod_database_code 4063216

loop_
_symmetry_equiv_pos_as_xyz
'x, y, z'
'-x, y, -z+1/2'
'x+1/2, y+1/2, z'
'-x+1/2, y+1/2, -z+1/2'
'-x, -y, -z'
'x, -y, z-1/2'
'-x+1/2, -y+1/2, -z'
'x+1/2, -y+1/2, z-1/2'

loop_
_atom_site_aniso_label
_atom_site_aniso_U_11
_atom_site_aniso_U_22
_atom_site_aniso_U_33
_atom_site_aniso_U_23
_atom_site_aniso_U_13
_atom_site_aniso_U_12
Pt1 0.03094(14) 0.01928(11) 0.02595(13) 0.00042(9) 0.01353(10) 0.00083(9)
Pt2 0.03235(14) 0.02054(11) 0.02395(13) -0.00019(9) 0.01210(10) -0.00076(9)
S11 0.0558(12) 0.0291(8) 0.0600(11) -0.0123(8) 0.0275(9) -0.0129(8)
S12 0.0676(13) 0.0324(9) 0.0653(12) -0.0114(8) 0.0320(10) -0.0205(8)
P11 0.0309(9) 0.0225(7) 0.0299(8) 0.0013(6) 0.0148(7) 0.0001(6)
P12 0.0281(8) 0.0221(7) 0.0237(8) 0.0011(6) 0.0109(7) -0.0006(6)
P21 0.0318(9) 0.0232(7) 0.0319(8) 0.0019(6) 0.0174(7) -0.0004(6)
P22 0.0283(9) 0.0232(7) 0.0251(8) 0.0032(6) 0.0102(7) 0.0010(6)
C11 0.032(3) 0.029(3) 0.035(3) 0.003(3) 0.018(3) -0.001(3)
C12 0.026(3) 0.029(3) 0.026(3) 0.001(2) 0.010(3) 0.002(2)
C21 0.036(4) 0.035(3) 0.036(4) 0.002(3) 0.013(3) -0.009(3)
C22 0.037(4) 0.038(3) 0.038(4) 0.013(3) 0.012(3) -0.001(3)
C31 0.048(4) 0.054(4) 0.042(4) 0.014(3) 0.020(3) -0.008(3)
C32 0.033(4) 0.062(4) 0.038(4) 0.005(3) 0.010(3) 0.003(3)
C41 0.048(4) 0.041(4) 0.068(5) 0.019(3) 0.038(4) 0.004(3)
C42 0.038(4) 0.054(4) 0.041(4) 0.015(3) 0.015(3) 0.013(3)
C51 0.040(4) 0.038(4) 0.067(5) 0.000(3) 0.031(4) -0.009(3)
C52 0.047(4) 0.040(4) 0.054(4) 0.023(3) 0.022(3) 0.010(3)
C61 0.032(4) 0.034(3) 0.040(4) 0.005(3) 0.013(3) -0.002(3)
C62 0.038(4) 0.033(3) 0.050(4) 0.013(3) 0.020(3) 0.002(3)
C71 0.034(4) 0.029(3) 0.028(3) -0.002(2) 0.009(3) -0.001(3)
C72 0.030(3) 0.028(3) 0.034(3) 0.004(3) 0.014(3) -0.001(3)
C81 0.035(4) 0.042(4) 0.041(4) 0.006(3) 0.012(3) 0.005(3)
C82 0.036(4) 0.057(4) 0.025(3) -0.004(3) 0.012(3) 0.005(3)
C91 0.039(4) 0.049(4) 0.055(5) 0.005(3) 0.010(3) 0.002(3)
C92 0.048(4) 0.069(5) 0.035(4) 0.004(3) 0.024(3) 0.010(4)
C101 0.048(5) 0.051(4) 0.047(4) 0.016(3) -0.002(3) -0.003(4)
C102 0.038(4) 0.071(5) 0.055(5) 0.006(4) 0.023(4) 0.010(4)
C111 0.060(5) 0.060(4) 0.042(4) 0.022(3) 0.013(4) 0.001(4)
C112 0.030(4) 0.069(5) 0.040(4) 0.002(3) 0.010(3) 0.003(3)
C121 0.043(4) 0.056(4) 0.033(4) 0.016(3) 0.011(3) -0.001(3)
C122 0.032(4) 0.049(4) 0.031(4) 0.005(3) 0.009(3) 0.004(3)
C131 0.036(4) 0.029(3) 0.038(4) 0.000(3) 0.023(3) -0.002(3)
C132 0.028(3) 0.024(3) 0.027(3) 0.004(2) 0.007(3) -0.001(2)
C141 0.035(4) 0.036(3) 0.045(4) 0.009(3) 0.021(3) 0.001(3)
C142 0.034(4) 0.045(3) 0.029(3) 0.010(3) 0.012(3) 0.004(3)
C151 0.051(4) 0.044(4) 0.039(4) 0.013(3) 0.022(3) 0.003(3)
C152 0.047(4) 0.052(4) 0.035(4) 0.011(3) 0.009(3) 0.001(3)
C161 0.066(5) 0.053(4) 0.047(4) 0.008(3) 0.037(4) -0.006(4)
C162 0.042(4) 0.059(4) 0.040(4) 0.017(3) 0.006(3) 0.017(3)
C171 0.068(5) 0.061(5) 0.067(5) 0.019(4) 0.050(4) 0.014(4)
C172 0.050(5) 0.077(5) 0.055(5) 0.022(4) 0.022(4) 0.034(4)
C181 0.043(4) 0.044(4) 0.047(4) 0.011(3) 0.028(3) 0.008(3)
C182 0.043(4) 0.061(4) 0.040(4) 0.015(3) 0.022(3) 0.018(3)
C191 0.032(4) 0.033(3) 0.044(4) 0.002(3) 0.022(3) 0.003(3)
C192 0.029(3) 0.033(3) 0.029(3) 0.008(3) 0.012(3) -0.002(3)
C201 0.029(4) 0.057(4) 0.043(4) 0.019(3) 0.012(3) -0.004(3)
C202 0.038(4) 0.041(4) 0.050(4) 0.000(3) 0.020(3) -0.007(3)
C211 0.036(4) 0.072(5) 0.049(4) 0.014(4) 0.016(3) 0.001(3)
C212 0.049(5) 0.048(4) 0.061(5) 0.000(3) 0.029(4) -0.016(3)
C221 0.042(4) 0.069(5) 0.046(4) 0.020(4) 0.019(3) 0.010(4)
C222 0.040(5) 0.094(6) 0.058(5) 0.012(4) 0.028(4) -0.013(4)
C231 0.049(4) 0.046(4) 0.055(5) 0.017(3) 0.023(4) 0.010(3)
C232 0.054(5) 0.086(6) 0.106(7) 0.047(5) 0.052(5) 0.030(4)
C241 0.037(4) 0.035(3) 0.041(4) 0.011(3) 0.016(3) 0.001(3)
C242 0.041(4) 0.061(4) 0.080(5) 0.030(4) 0.030(4) 0.013(4)
C251 0.037(4) 0.025(3) 0.039(4) -0.004(3) 0.017(3) -0.003(3)
C252 0.035(3) 0.020(3) 0.020(3) -0.001(2) 0.010(3) 0.000(2)
C261 0.038(4) 0.031(3) 0.034(3) -0.004(3) 0.018(3) 0.000(3)
C262 0.035(4) 0.024(3) 0.026(3) -0.002(2) 0.009(3) -0.004(3)
C271 0.047(4) 0.039(3) 0.026(3) -0.007(3) 0.011(3) 0.017(3)
C272 0.068(5) 0.032(3) 0.037(4) -0.002(3) 0.027(4) 0.005(3)
C281 0.042(4) 0.047(4) 0.034(4) -0.007(3) 0.016(3) 0.002(3)
C282 0.100(6) 0.032(4) 0.049(4) 0.008(3) 0.055(4) 0.012(4)
C291 0.154(12) 0.343(20) 0.071(8) -0.020(10) 0.065(8) -0.138(13)
C292 0.108(8) 0.087(6) 0.080(6) 0.030(5) 0.053(6) 0.051(6)
C301 0.131(9) 0.191(11) 0.034(5) 0.016(6) 0.020(6) 0.072(9)
C302 0.161(11) 0.099(7) 0.210(13) 0.086(8) 0.152(11) 0.068(7)
C311 0.304(18) 0.058(6) 0.066(7) -0.027(5) 0.026(9) 0.004(8)
C312 0.150(10) 0.049(5) 0.118(8) -0.025(5) 0.028(7) 0.019(6)

loop_
_atom_site_label
_atom_site_type_symbol
_atom_site_fract_x
_atom_site_fract_y
_atom_site_fract_z
_atom_site_U_iso_or_equiv
_atom_site_thermal_displace_type
_atom_site_occupancy
_atom_site_calc_flag
_atom_site_refinement_flags
Pt1 Pt 0.362513(5) 0.539681(11) 0.430148(11) 0.02459(7) Uani 1 d .
Pt2 Pt 0.124728(5) 0.532166(11) 0.083414(11) 0.02520(7) Uani 1 d .
S11 S 0.39630(4) 0.64621(9) 0.47116(9) 0.0467(4) Uani 1 d .
H11F H 0.41901(4) 0.63613(9) 0.45739(9) 0.070 Uiso 1 calc R
S12 S 0.14940(5) 0.65302(9) 0.08707(10) 0.0531(5) Uani 1 d .
H12F H 0.17273(5) 0.65637(9) 0.13959(10) 0.080 Uiso 1 calc R
P11 P 0.32708(3) 0.44695(8) 0.37902(8) 0.0268(3) Uani 1 d .
P12 P 0.12737(3) 0.50158(8) -0.02305(7) 0.0244(3) Uani 1 d .
P21 P 0.39407(3) 0.47590(8) 0.38480(8) 0.0274(3) Uani 1 d .
P22 P 0.10858(3) 0.40881(8) 0.08570(7) 0.0255(3) Uani 1 d .
C11 C 0.31003(13) 0.3913(3) 0.4327(3) 0.0306(13) Uani 1 d .
H11A H 0.29711(13) 0.4293(3) 0.4473(3) 0.037 Uiso 1 calc R
C12 C 0.09745(12) 0.5449(3) -0.1022(3) 0.0271(12) Uani 1 d .
H12A H 0.09967(12) 0.5196(3) -0.1443(3) 0.033 Uiso 1 calc R
C21 C 0.33543(14) 0.3612(3) 0.5009(3) 0.0358(14) Uani 1 d .
H21A H 0.34846(14) 0.3218(3) 0.4893(3) 0.043 Uiso 1 calc R
H21B H 0.34905(14) 0.4054(3) 0.5260(3) 0.043 Uiso 1 calc R
C22 C 0.06452(14) 0.5277(3) -0.1067(3) 0.0387(15) Uani 1 d .
H22A H 0.06149(14) 0.5523(3) -0.0658(3) 0.046 Uiso 1 calc R
H22B H 0.06189(14) 0.4702(3) -0.1039(3) 0.046 Uiso 1 calc R
C31 C 0.3205(2) 0.3242(4) 0.5485(3) 0.047(2) Uani 1 d .
H31A H 0.3371(2) 0.3029(4) 0.5915(3) 0.056 Uiso 1 calc R
H31B H 0.3091(2) 0.3651(4) 0.5635(3) 0.056 Uiso 1 calc R
C32 C 0.03976(15) 0.5588(4) -0.1752(3) 0.045(2) Uani 1 d .
H32A H 0.04116(15) 0.5299(4) -0.2160(3) 0.054 Uiso 1 calc R
H32B H 0.01877(15) 0.5494(4) -0.1746(3) 0.054 Uiso 1 calc R
C41 C 0.29827(15) 0.2589(4) 0.5113(4) 0.047(2) Uani 1 d .
H41A H 0.28795(15) 0.2391(4) 0.5425(4) 0.057 Uiso 1 calc R
H41B H 0.31010(15) 0.2149(4) 0.5017(4) 0.057 Uiso 1 calc R
C42 C 0.04403(14) 0.6462(4) -0.1841(3) 0.044(2) Uani 1 d .
H42A H 0.02919(14) 0.6635(4) -0.2312(3) 0.053 Uiso 1 calc R
H42B H 0.03934(14) 0.6759(4) -0.1476(3) 0.053 Uiso 1 calc R
C51 C 0.27350(15) 0.2874(3) 0.4416(4) 0.045(2) Uani 1 d .
H51A H 0.26027(15) 0.2425(3) 0.4168(4) 0.054 Uiso 1 calc R
H51B H 0.25996(15) 0.3267(3) 0.4517(4) 0.054 Uiso 1 calc R
C52 C 0.07667(14) 0.6640(4) -0.1775(3) 0.046(2) Uani 1 d .
H52A H 0.07915(14) 0.7217(4) -0.1797(3) 0.055 Uiso 1 calc R
H52B H 0.08024(14) 0.6404(4) -0.2182(3) 0.055 Uiso 1 calc R
C61 C 0.28832(13) 0.3240(3) 0.3941(3) 0.0357(14) Uani 1 d .
H61A H 0.27180(13) 0.3442(3) 0.3505(3) 0.043 Uiso 1 calc R
H61B H 0.30032(13) 0.2835(3) 0.3804(3) 0.043 Uiso 1 calc R
C62 C 0.10114(14) 0.6329(3) -0.1089(3) 0.039(2) Uani 1 d .
H62A H 0.12224(14) 0.6442(3) -0.1081(3) 0.047 Uiso 1 calc R
H62B H 0.09897(14) 0.6601(3) -0.0681(3) 0.047 Uiso 1 calc R
C71 C 0.29373(13) 0.4817(3) 0.3009(3) 0.0316(13) Uani 1 d .
H71A H 0.28543(13) 0.4351(3) 0.2695(3) 0.038 Uiso 1 calc R
C72 C 0.16367(13) 0.5211(3) -0.0368(3) 0.0302(13) Uani 1 d .
H72A H 0.16558(13) 0.5796(3) -0.0382(3) 0.036 Uiso 1 calc R
C81 C 0.26663(14) 0.5160(4) 0.3166(3) 0.040(2) Uani 1 d .
H81A H 0.27390(14) 0.5623(4) 0.3481(3) 0.048 Uiso 1 calc R
H81B H 0.25881(14) 0.4763(4) 0.3413(3) 0.048 Uiso 1 calc R
C82 C 0.16452(14) 0.4908(4) -0.1056(3) 0.039(2) Uani 1 d .
H82A H 0.14678(14) 0.5133(4) -0.1457(3) 0.047 Uiso 1 calc R
H82B H 0.16207(14) 0.4329(4) -0.1073(3) 0.047 Uiso 1 calc R
C91 C 0.24017(15) 0.5407(4) 0.2475(3) 0.050(2) Uani 1 d .
H91A H 0.23201(15) 0.4937(4) 0.2176(3) 0.060 Uiso 1 calc R
H91B H 0.22293(15) 0.5638(4) 0.2586(3) 0.060 Uiso 1 calc R
C92 C 0.19500(15) 0.5120(4) -0.1139(3) 0.048(2) Uani 1 d .
H92A H 0.19533(15) 0.4874(4) -0.1575(3) 0.058 Uiso 1 calc R
H92B H 0.19609(15) 0.5697(4) -0.1189(3) 0.058 Uiso 1 calc R
C101 C 0.2512(2) 0.5995(4) 0.2075(4) 0.055(2) Uani 1 d .
H10A H 0.2339(2) 0.6129(4) 0.1625(4) 0.066 Uiso 1 calc R
H10B H 0.2579(2) 0.6482(4) 0.2358(4) 0.066 Uiso 1 calc R
C102 C 0.2230(2) 0.4848(4) -0.0513(4) 0.053(2) Uani 1 d .
H10C H 0.2234(2) 0.4266(4) -0.0502(4) 0.064 Uiso 1 calc R
H10D H 0.2422(2) 0.5033(4) -0.0566(4) 0.064 Uiso 1 calc R
C111 C 0.2779(2) 0.5670(4) 0.1920(4) 0.056(2) Uani 1 d .
H11B H 0.2857(2) 0.6077(4) 0.1681(4) 0.067 Uiso 1 calc R
H11C H 0.2706(2) 0.5218(4) 0.1593(4) 0.067 Uiso 1 calc R
C112 C 0.22213(14) 0.5152(4) 0.0166(3) 0.047(2) Uani 1 d .
H11D H 0.22398(14) 0.5732(4) 0.0175(3) 0.057 Uiso 1 calc R
H11E H 0.24023(14) 0.4941(4) 0.0567(3) 0.057 Uiso 1 calc R
C121 C 0.30461(15) 0.5403(4) 0.2593(3) 0.045(2) Uani 1 d .
H12B H 0.32117(15) 0.5160(4) 0.2465(3) 0.054 Uiso 1 calc R
H12C H 0.31369(15) 0.5867(4) 0.2894(3) 0.054 Uiso 1 calc R
C122 C 0.19232(13) 0.4926(4) 0.0262(3) 0.0383(15) Uani 1 d .
H12D H 0.19223(13) 0.5162(4) 0.0705(3) 0.046 Uiso 1 calc R
H12E H 0.19140(13) 0.4347(4) 0.0303(3) 0.046 Uiso 1 calc R
C131 C 0.41172(13) 0.5348(3) 0.3339(3) 0.0316(14) Uani 1 d .
H13A H 0.42675(13) 0.5716(3) 0.3684(3) 0.038 Uiso 1 calc R
C132 C 0.13679(13) 0.3429(3) 0.1494(3) 0.0278(13) Uani 1 d .
H13B H 0.12800(13) 0.2885(3) 0.1388(3) 0.033 Uiso 1 calc R
C141 C 0.38756(14) 0.5860(3) 0.2789(3) 0.0368(15) Uani 1 d .
H14A H 0.37228(14) 0.5521(3) 0.2428(3) 0.044 Uiso 1 calc R
H14B H 0.37616(14) 0.6174(3) 0.3021(3) 0.044 Uiso 1 calc R
C142 C 0.14177(14) 0.3602(3) 0.2265(3) 0.0358(14) Uani 1 d .
H14C H 0.15067(14) 0.4136(3) 0.2392(3) 0.043 Uiso 1 calc R
H14D H 0.12141(14) 0.3590(3) 0.2318(3) 0.043 Uiso 1 calc R
C151 C 0.4029(2) 0.6408(4) 0.2430(3) 0.043(2) Uani 1 d .
H15A H 0.4163(2) 0.6787(4) 0.2782(3) 0.052 Uiso 1 calc R
H15B H 0.3866(2) 0.6709(4) 0.2055(3) 0.052 Uiso 1 calc R
C152 C 0.16354(15) 0.3007(4) 0.2764(3) 0.046(2) Uani 1 d .
H15C H 0.16669(15) 0.3144(4) 0.3258(3) 0.056 Uiso 1 calc R
H15D H 0.15386(15) 0.2479(4) 0.2661(3) 0.056 Uiso 1 calc R
C161 C 0.4225(2) 0.5952(4) 0.2104(4) 0.051(2) Uani 1 d .
H16A H 0.4086(2) 0.5625(4) 0.1709(4) 0.061 Uiso 1 calc R
H16B H 0.4334(2) 0.6328(4) 0.1908(4) 0.061 Uiso 1 calc R
C162 C 0.1945(2) 0.2986(4) 0.2691(3) 0.050(2) Uani 1 d .
H16C H 0.2077(2) 0.2571(4) 0.3002(3) 0.060 Uiso 1 calc R
H16D H 0.2052(2) 0.3496(4) 0.2844(3) 0.060 Uiso 1 calc R
C171 C 0.4462(2) 0.5431(4) 0.2640(4) 0.058(2) Uani 1 d .
H17A H 0.4618(2) 0.5762(4) 0.3004(4) 0.070 Uiso 1 calc R
H17B H 0.4574(2) 0.5118(4) 0.2401(4) 0.070 Uiso 1 calc R
C172 C 0.1905(2) 0.2825(4) 0.1935(4) 0.060(2) Uani 1 d .
H17C H 0.1823(2) 0.2286(4) 0.1804(4) 0.072 Uiso 1 calc R
H17D H 0.2111(2) 0.2854(4) 0.1895(4) 0.072 Uiso 1 calc R
C181 C 0.43071(15) 0.4873(3) 0.2999(3) 0.041(2) Uani 1 d .
H18A H 0.44690(15) 0.4562(3) 0.3368(3) 0.050 Uiso 1 calc R
H18B H 0.41677(15) 0.4504(3) 0.2645(3) 0.050 Uiso 1 calc R
C182 C 0.16830(14) 0.3414(4) 0.1422(3) 0.047(2) Uani 1 d .
H18C H 0.17769(14) 0.3945(4) 0.1518(3) 0.056 Uiso 1 calc R
H18D H 0.16528(14) 0.3269(4) 0.0930(3) 0.056 Uiso 1 calc R
C191 C 0.42699(13) 0.4208(3) 0.4486(3) 0.0341(14) Uani 1 d .
H19A H 0.43592(13) 0.3867(3) 0.4210(3) 0.041 Uiso 1 calc R
C192 C 0.07227(13) 0.3890(3) 0.1003(3) 0.0302(13) Uani 1 d .
H19B H 0.07607(13) 0.4059(3) 0.1498(3) 0.036 Uiso 1 calc R
C201 C 0.45310(13) 0.4747(4) 0.4959(3) 0.044(2) Uani 1 d .
H20A H 0.46081(13) 0.5075(4) 0.4660(3) 0.053 Uiso 1 calc R
H20B H 0.44465(13) 0.5102(4) 0.5227(3) 0.053 Uiso 1 calc R
C202 C 0.06359(14) 0.3018(3) 0.0952(4) 0.042(2) Uani 1 d .
H20C H 0.06028(14) 0.2822(3) 0.0473(4) 0.051 Uiso 1 calc R
H20D H 0.08100(14) 0.2717(3) 0.1299(4) 0.051 Uiso 1 calc R
C211 C 0.48001(15) 0.4278(4) 0.5475(4) 0.052(2) Uani 1 d .
H21C H 0.48972(15) 0.3958(4) 0.5209(4) 0.063 Uiso 1 calc R
H21D H 0.49602(15) 0.4643(4) 0.5786(4) 0.063 Uiso 1 calc R
C212 C 0.0341(2) 0.2888(4) 0.1099(4) 0.050(2) Uani 1 d .
H21E H 0.0281(2) 0.2326(4) 0.1023(4) 0.060 Uiso 1 calc R
H21F H 0.0384(2) 0.3014(4) 0.1601(4) 0.060 Uiso 1 calc R
C221 C 0.4688(2) 0.3744(4) 0.5924(3) 0.051(2) Uani 1 d .
H22C H 0.4864(2) 0.3422(4) 0.6237(3) 0.062 Uiso 1 calc R
H22D H 0.4611(2) 0.4068(4) 0.6228(3) 0.062 Uiso 1 calc R
C222 C 0.0077(2) 0.3376(5) 0.0639(4) 0.062(2) Uani 1 d .
H22E H -0.0104(2) 0.3300(5) 0.0774(4) 0.074 Uiso 1 calc R
H22F H 0.0017(2) 0.3205(5) 0.0140(4) 0.074 Uiso 1 calc R
C231 C 0.4430(2) 0.3212(4) 0.5471(4) 0.049(2) Uani 1 d .
H23A H 0.4353(2) 0.2896(4) 0.5778(4) 0.059 Uiso 1 calc R
H23B H 0.4514(2) 0.2844(4) 0.5211(4) 0.059 Uiso 1 calc R
C232 C 0.0163(2) 0.4231(5) 0.0698(5) 0.076(3) Uani 1 d .
H23C H 0.0205(2) 0.4415(5) 0.1186(5) 0.091 Uiso 1 calc R
H23D H -0.0014(2) 0.4539(5) 0.0369(5) 0.091 Uiso 1 calc R
C241 C 0.41587(14) 0.3674(3) 0.4940(3) 0.0371(15) Uani 1 d .
H24A H 0.40008(14) 0.3303(3) 0.4632(3) 0.044 Uiso 1 calc R
H24B H 0.40585(14) 0.3996(3) 0.5199(3) 0.044 Uiso 1 calc R
C242 C 0.0453(2) 0.4371(4) 0.0520(4) 0.059(2) Uani 1 d .
H24C H 0.0407(2) 0.4223(4) 0.0021(4) 0.070 Uiso 1 calc R
H24D H 0.0509(2) 0.4936(4) 0.0576(4) 0.070 Uiso 1 calc R
C251 C 0.34404(13) 0.3702(3) 0.3415(3) 0.0326(14) Uani 1 d .
H25A H 0.35194(13) 0.3270(3) 0.3762(3) 0.039 Uiso 1 calc R
H25B H 0.32758(13) 0.3483(3) 0.2985(3) 0.039 Uiso 1 calc R
C252 C 0.12161(13) 0.3951(3) -0.0379(3) 0.0256(12) Uani 1 d .
H25C H 0.11140(13) 0.3847(3) -0.0893(3) 0.031 Uiso 1 calc R
H25D H 0.14215(13) 0.3684(3) -0.0202(3) 0.031 Uiso 1 calc R
C261 C 0.37095(13) 0.4018(3) 0.3220(3) 0.0331(14) Uani 1 d .
H26A H 0.36222(13) 0.4251(3) 0.2740(3) 0.040 Uiso 1 calc R
H26B H 0.38467(13) 0.3576(3) 0.3210(3) 0.040 Uiso 1 calc R
C262 C 0.10135(13) 0.3613(3) 0.0003(3) 0.0291(13) Uani 1 d .
H26C H 0.10556(13) 0.3043(3) 0.0081(3) 0.035 Uiso 1 calc R
H26D H 0.07907(13) 0.3678(3) -0.0305(3) 0.035 Uiso 1 calc R
C271 C 0.33178(14) 0.5979(3) 0.4714(3) 0.038(2) Uani 1 d .
H27A H 0.32684(14) 0.6498(3) 0.4477(3) 0.046 Uiso 1 calc R
H27B H 0.31208(14) 0.5675(3) 0.4545(3) 0.046 Uiso 1 calc R
C272 C 0.1206(2) 0.5611(3) 0.1811(3) 0.044(2) Uani 1 d .
H27C H 0.1151(2) 0.5121(3) 0.1997(3) 0.052 Uiso 1 calc R
H27D H 0.1417(2) 0.5765(3) 0.2147(3) 0.052 Uiso 1 calc R
C281 C 0.34011(15) 0.6130(4) 0.5501(3) 0.040(2) Uani 1 d .
C282 C 0.0973(2) 0.6264(3) 0.1845(4) 0.052(2) Uani 1 d .
C291 C 0.3139(3) 0.5834(9) 0.5696(6) 0.183(7) Uani 1 d .
H29A H 0.3153(17) 0.5261(12) 0.5743(64) 0.274 Uiso 1 calc R
H29B H 0.2939(3) 0.5981(64) 0.5325(33) 0.274 Uiso 1 calc R
H29C H 0.3155(17) 0.6069(58) 0.6147(34) 0.274 Uiso 1 calc R
C292 C 0.0800(2) 0.6697(5) 0.1172(4) 0.086(3) Uani 1 d .
H29D H 0.0948(2) 0.6891(29) 0.0972(16) 0.130 Uiso 1 calc R
H29E H 0.0689(11) 0.7142(21) 0.1270(7) 0.130 Uiso 1 calc R
H29F H 0.0651(10) 0.6341(11) 0.0833(12) 0.130 Uiso 1 calc R
C301 C 0.3691(2) 0.5737(7) 0.5995(4) 0.122(4) Uani 1 d .
H30A H 0.3655(6) 0.5171(9) 0.6003(32) 0.183 Uiso 1 calc R
H30B H 0.3748(11) 0.5953(33) 0.6472(10) 0.183 Uiso 1 calc R
H30C H 0.3862(5) 0.5830(39) 0.5832(24) 0.183 Uiso 1 calc R
C302 C 0.0757(3) 0.5929(6) 0.2156(6) 0.132(5) Uani 1 d .
H30D H 0.0877(3) 0.5650(44) 0.2595(24) 0.198 Uiso 1 calc R
H30E H 0.0613(13) 0.5562(40) 0.1818(19) 0.198 Uiso 1 calc R
H30F H 0.0638(15) 0.6355(7) 0.2259(45) 0.198 Uiso 1 calc R
C311 C 0.3440(3) 0.6983(5) 0.5637(5) 0.156(6) Uani 1 d .
H31C H 0.3235(4) 0.7238(10) 0.5453(49) 0.234 Uiso 1 calc R
H31D H 0.3571(20) 0.7201(12) 0.5401(46) 0.234 Uiso 1 calc R
H31E H 0.3540(22) 0.7076(6) 0.6148(6) 0.234 Uiso 1 calc R
C312 C 0.1167(3) 0.6892(5) 0.2383(5) 0.112(4) Uani 1 d .
H31F H 0.1334(11) 0.7087(31) 0.2241(21) 0.169 Uiso 1 calc R
H31G H 0.1259(14) 0.6656(12) 0.2856(9) 0.169 Uiso 1 calc R
H31H H 0.1031(4) 0.7329(20) 0.2393(29) 0.169 Uiso 1 calc R
O1S O 0.2573(3) 0.3411(6) 0.1416(6) 0.185(4) Uiso 1 d .
C1S C 0.2737(2) 0.3083(5) 0.2019(5) 0.081(3) Uiso 1 d .
H1SA H 0.2598(2) 0.2969(5) 0.2276(5) 0.097 Uiso 1 calc R
H1SB H 0.2898(2) 0.3458(5) 0.2308(5) 0.097 Uiso 1 calc R
C2S C 0.2874(3) 0.2423(7) 0.1949(6) 0.119(4) Uiso 1 d .
H2SA H 0.2888(3) 0.2046(7) 0.2330(6) 0.143 Uiso 1 calc R
H2SB H 0.3087(3) 0.2528(7) 0.1965(6) 0.143 Uiso 1 calc R
C3S C 0.2671(3) 0.2116(7) 0.1252(6) 0.123(4) Uiso 1 d .
H3SA H 0.2564(3) 0.1632(7) 0.1309(6) 0.148 Uiso 1 calc R
H3SB H 0.2796(3) 0.1988(7) 0.0967(6) 0.148 Uiso 1 calc R
C4S C 0.2435(3) 0.2740(6) 0.0889(6) 0.115(4) Uiso 1 d .
H4SA H 0.2223(3) 0.2594(6) 0.0854(6) 0.138 Uiso 1 calc R
H4SB H 0.2432(3) 0.2866(6) 0.0413(6) 0.138 Uiso 1 calc R
O2S O 0.0259(5) 0.2948(11) -0.1415(10) 0.328(9) Uiso 1 d .
C5S C 0.0088(5) 0.2433(13) -0.1224(11) 0.240(9) Uiso 1 d .
H5SA H -0.0132(5) 0.2562(13) -0.1521(11) 0.289 Uiso 1 calc R
H5SB H 0.0116(5) 0.2582(13) -0.0734(11) 0.289 Uiso 1 calc R
C6S C 0.0102(5) 0.1632(12) -0.1218(11) 0.236(9) Uiso 1 d .
H6SA H -0.0106(5) 0.1399(12) -0.1480(11) 0.283 Uiso 1 calc R
H6SB H 0.0184(5) 0.1426(12) -0.0728(11) 0.283 Uiso 1 calc R
C7S C 0.0316(4) 0.1465(10) -0.1573(9) 0.203(7) Uiso 1 d .
H7SA H 0.0205(4) 0.1272(10) -0.2063(9) 0.243 Uiso 1 calc R
H7SB H 0.0480(4) 0.1085(10) -0.1305(9) 0.243 Uiso 1 calc R
C8S C 0.0451(4) 0.2322(9) -0.1558(8) 0.173(6) Uiso 1 d .
H8SA H 0.0664(4) 0.2343(9) -0.1189(8) 0.207 Uiso 1 calc R
H8SB H 0.0467(4) 0.2428(9) -0.2020(8) 0.207 Uiso 1 calc R

loop_
_atom_type_symbol
_atom_type_description
_atom_type_scat_dispersion_real
_atom_type_scat_dispersion_imag
_atom_type_scat_source
C C 0.0033 0.0016 'International Tables Vol C Tables 4.2.6.8 and 6.1.1.4'
H H 0.0000 0.0000 'International Tables Vol C Tables 4.2.6.8 and 6.1.1.4'
O O 0.0106 0.0060 'International Tables Vol C Tables 4.2.6.8 and 6.1.1.4'
P P 0.1023 0.0942 'International Tables Vol C Tables 4.2.6.8 and 6.1.1.4'
S S 0.1246 0.1234 'International Tables Vol C Tables 4.2.6.8 and 6.1.1.4'
Pt Pt -1.7033 8.3905 'International Tables Vol C Tables 4.2.6.8 and 6.1.1.4'

loop_
_geom_angle_atom_site_label_1
_geom_angle_atom_site_label_2
_geom_angle_atom_site_label_3
_geom_angle
C271 Pt1 P11 91.7(2)
C271 Pt1 P21 178.5(2)
P11 Pt1 P21 86.84(5)
C271 Pt1 S11 87.4(2)
P11 Pt1 S11 172.84(6)
P21 Pt1 S11 93.96(5)
C272 Pt2 P22 92.7(2)
C272 Pt2 P12 178.1(2)
P22 Pt2 P12 86.87(5)
C272 Pt2 S12 89.1(2)
P22 Pt2 S12 171.13(6)
P12 Pt2 S12 91.62(6)
C251 P11 C11 103.4(2)
C251 P11 C71 102.6(3)
C11 P11 C71 105.8(3)
C251 P11 Pt1 110.1(2)
C11 P11 Pt1 119.5(2)
C71 P11 Pt1 113.8(2)
C12 P12 C72 102.8(2)
C12 P12 C252 103.7(2)
C72 P12 C252 103.7(2)
C12 P12 Pt2 116.8(2)
C72 P12 Pt2 119.2(2)
C252 P12 Pt2 108.9(2)
C261 P21 C191 104.6(3)
C261 P21 C131 104.3(3)
C191 P21 C131 104.5(3)
C261 P21 Pt1 108.5(2)
C191 P21 Pt1 116.2(2)
C131 P21 Pt1 117.4(2)
C262 P22 C132 103.2(2)
C262 P22 C192 103.0(3)
C132 P22 C192 102.8(2)
C262 P22 Pt2 109.6(2)
C132 P22 Pt2 115.8(2)
C192 P22 Pt2 120.5(2)
C21 C11 C61 110.3(4)
C21 C11 P11 111.0(4)
C61 C11 P11 115.2(4)
C62 C12 C22 109.1(5)
C62 C12 P12 113.7(4)
C22 C12 P12 112.4(4)
C31 C21 C11 109.9(5)
C12 C22 C32 112.1(5)
C41 C31 C21 111.8(5)
C42 C32 C22 111.2(5)
C31 C41 C51 111.3(5)
C52 C42 C32 111.1(5)
C61 C51 C41 111.3(5)
C42 C52 C62 112.7(5)
C51 C61 C11 110.3(5)
C12 C62 C52 110.8(5)
C121 C71 C81 110.0(5)
C121 C71 P11 110.4(4)
C81 C71 P11 115.2(4)
C82 C72 C122 110.6(5)
C82 C72 P12 115.4(4)
C122 C72 P12 111.4(4)
C71 C81 C91 110.2(5)
C72 C82 C92 111.9(5)
C101 C91 C81 111.4(5)
C102 C92 C82 111.6(5)
C111 C101 C91 110.5(6)
C112 C102 C92 111.3(5)
C101 C111 C121 111.8(6)
C102 C112 C122 112.2(5)
C71 C121 C111 111.8(5)
C112 C122 C72 110.6(5)
C141 C131 C181 110.8(5)
C141 C131 P21 111.6(4)
C181 C131 P21 114.8(4)
C182 C132 C142 109.1(5)
C182 C132 P22 113.1(4)
C142 C132 P22 113.6(4)
C151 C141 C131 111.1(5)
C152 C142 C132 111.4(5)
C141 C151 C161 111.3(5)
C162 C152 C142 111.5(5)
C171 C161 C151 111.9(5)
C152 C162 C172 110.9(6)
C161 C171 C181 111.4(6)
C162 C172 C182 111.8(5)
C171 C181 C131 110.0(5)
C132 C182 C172 111.4(5)
C241 C191 C201 110.0(5)
C241 C191 P21 110.7(4)
C201 C191 P21 112.6(4)
C242 C192 C202 110.6(5)
C242 C192 P22 112.0(4)
C202 C192 P22 113.5(4)
C211 C201 C191 111.5(5)
C212 C202 C192 111.2(5)
C221 C211 C201 110.7(5)
C222 C212 C202 112.2(5)
C231 C221 C211 111.3(6)
C212 C222 C232 111.4(6)
C221 C231 C241 111.9(5)
C222 C232 C242 111.0(6)
C191 C241 C231 111.2(5)
C192 C242 C232 110.1(5)
C261 C251 P11 112.1(4)
C262 C252 P12 111.2(3)
C251 C261 P21 112.1(4)
C252 C262 P22 113.0(4)
C281 C271 Pt1 123.4(4)
C282 C272 Pt2 120.8(4)
C311 C281 C301 107.4(8)
C311 C281 C291 109.4(9)
C301 C281 C291 106.4(8)
C311 C281 C271 109.1(6)
C301 C281 C271 115.9(5)
C291 C281 C271 108.5(6)
C302 C282 C292 111.5(8)
C302 C282 C312 105.3(7)
C292 C282 C312 106.0(6)
C302 C282 C272 109.5(5)
C292 C282 C272 116.5(5)
C312 C282 C272 107.2(6)
C1S O1S C4S 106.4(9)
O1S C1S C2S 113.2(10)
C1S C2S C3S 104.3(10)
C2S C3S C4S 107.7(10)
C3S C4S O1S 98.6(9)
C5S O2S C8S 93.1(17)
O2S C5S C6S 128.7(22)
C5S C6S C7S 103.3(18)
C6S C7S C8S 98.6(14)
O2S C8S C7S 113.7(14)

loop_
_geom_bond_atom_site_label_1
_geom_bond_atom_site_label_2
_geom_bond_distance
Pt1 C271 2.151(5)
Pt1 P11 2.2295(14)
Pt1 P21 2.2803(14)
Pt1 S11 2.332(2)
Pt2 C272 2.131(6)
Pt2 P22 2.2340(13)
Pt2 P12 2.2830(14)
Pt2 S12 2.340(2)
P11 C251 1.836(5)
P11 C11 1.839(5)
P11 C71 1.846(6)
P12 C12 1.836(5)
P12 C72 1.837(5)
P12 C252 1.839(5)
P21 C261 1.826(6)
P21 C191 1.842(6)
P21 C131 1.844(5)
P22 C262 1.833(5)
P22 C132 1.835(5)
P22 C192 1.847(5)
C11 C21 1.529(8)
C11 C61 1.530(8)
C12 C62 1.519(7)
C12 C22 1.521(8)
C21 C31 1.526(8)
C22 C32 1.527(8)
C31 C41 1.509(9)
C32 C42 1.521(8)
C41 C51 1.528(9)
C42 C52 1.497(8)
C51 C61 1.517(8)
C52 C62 1.523(8)
C71 C121 1.514(8)
C71 C81 1.526(8)
C72 C82 1.511(7)
C72 C122 1.535(8)
C81 C91 1.534(8)
C82 C92 1.528(8)
C91 C101 1.500(9)
C92 C102 1.505(9)
C101 C111 1.494(9)
C102 C112 1.496(9)
C111 C121 1.527(8)
C112 C122 1.516(8)
C131 C141 1.522(8)
C131 C181 1.540(7)
C132 C182 1.522(8)
C132 C142 1.530(7)
C141 C151 1.517(7)
C142 C152 1.516(8)
C151 C161 1.527(8)
C152 C162 1.498(9)
C161 C171 1.509(9)
C162 C172 1.508(9)
C171 C181 1.535(8)
C172 C182 1.530(8)
C191 C241 1.521(7)
C191 C201 1.533(8)
C192 C242 1.505(8)
C192 C202 1.529(7)
C201 C211 1.517(8)
C202 C212 1.523(8)
C211 C221 1.516(8)
C212 C222 1.481(9)
C221 C231 1.503(9)
C222 C232 1.500(10)
C231 C241 1.530(8)
C232 C242 1.539(9)
C251 C261 1.542(7)
C252 C262 1.541(7)
C271 C281 1.526(8)
C272 C282 1.568(8)
C281 C311 1.475(10)
C281 C301 1.497(10)
C281 C291 1.499(10)
C282 C302 1.489(10)
C282 C292 1.495(10)
C282 C312 1.551(11)
O1S C1S 1.300(12)
O1S C4S 1.532(13)
C1S C2S 1.325(12)
C2S C3S 1.472(14)
C3S C4S 1.499(13)
O2S C5S 1.34(2)
O2S C8S 1.49(2)
C5S C6S 1.36(2)
C6S C7S 1.46(2)
C7S C8S 1.58(2)
